data_7022777
loop_
_publ_author_name
'Feng, Xun'
'Feng, Yu-Quan'
'Liu, Lang'
'Wang, Li-Ya'
'Song, Hong-Liang'
'Ng, Seik-Weng'

_publ_section_title
;
 A series of Zn-4f heterometallic coordination polymers and a zinc complex
 containing a flexible mixed donor dicarboxylate ligand.
;
_journal_issue 21
_journal_name_full 'Dalton transactions (Cambridge, England : 2003)'
_journal_page_first 7741
_journal_page_last 7754
_journal_paper_doi 10.1039/c3dt33002h
_journal_volume 42
_journal_year 2013
_chemical_formula_sum 'C26 H16 Cl Er N O11 Zn'
_chemical_formula_weight 800.48
_chemical_name_systematic
;
?
;
_space_group_IT_number 2
_symmetry_cell_setting triclinic
_symmetry_space_group_name_Hall '-P 1'
_symmetry_space_group_name_H-M 'P -1'
_atom_sites_solution_hydrogens geom
_atom_sites_solution_primary direct
_atom_sites_solution_secondary difmap
_audit_creation_method SHELXL-97
_cell_angle_alpha 106.3450(10)
_cell_angle_beta 108.0720(10)
_cell_angle_gamma 83.8620(10)
_cell_formula_units_Z 2
_cell_length_a 9.6121(8)
_cell_length_b 12.8091(11)
_cell_length_c 12.4524(10)
_cell_measurement_temperature 296(2)
_cell_volume 1398.3(2)
_computing_structure_refinement 'SHELXL-97 (Sheldrick, 1997)'
_computing_structure_solution 'SHELXS-97 (Sheldrick, 1990)'
_diffrn_ambient_temperature 296(2)
_diffrn_measured_fraction_theta_full 0.992
_diffrn_measured_fraction_theta_max 0.992
_diffrn_radiation_monochromator graphite
_diffrn_radiation_source 'fine-focus sealed tube'
_diffrn_radiation_type MoK\a
_diffrn_radiation_wavelength 0.71073
_diffrn_reflns_av_R_equivalents 0.0129
_diffrn_reflns_av_sigmaI/netI 0.0185
_diffrn_reflns_limit_h_max 11
_diffrn_reflns_limit_h_min -11
_diffrn_reflns_limit_k_max 15
_diffrn_reflns_limit_k_min -15
_diffrn_reflns_limit_l_max 15
_diffrn_reflns_limit_l_min -15
_diffrn_reflns_number 10444
_diffrn_reflns_theta_full 25.50
_diffrn_reflns_theta_max 25.50
_diffrn_reflns_theta_min 2.41
_exptl_absorpt_coefficient_mu 3.997
_exptl_absorpt_correction_T_max 0.5855
_exptl_absorpt_correction_T_min 0.5020
_exptl_absorpt_correction_type multi-scan
_exptl_absorpt_process_details sadabs
_exptl_crystal_density_diffrn 1.901
_exptl_crystal_density_method 'not measured'
_exptl_crystal_F_000 778
_exptl_crystal_size_max 0.20
_exptl_crystal_size_mid 0.18
_exptl_crystal_size_min 0.15
_refine_diff_density_max 0.582
_refine_diff_density_min -0.824
_refine_diff_density_rms 0.070
_refine_ls_extinction_coef 0.00048(19)
_refine_ls_extinction_expression Fc^*^=kFc[1+0.001xFc^2^\l^3^/sin(2\q)]^-1/4^
_refine_ls_extinction_method SHELXL
_refine_ls_goodness_of_fit_ref 1.045
_refine_ls_matrix_type full
_refine_ls_number_parameters 380
_refine_ls_number_reflns 5175
_refine_ls_number_restraints 0
_refine_ls_restrained_S_all 1.045
_refine_ls_R_factor_all 0.0191
_refine_ls_R_factor_gt 0.0179
_refine_ls_shift/su_max 0.001
_refine_ls_shift/su_mean 0.000
_refine_ls_structure_factor_coef Fsqd
_refine_ls_weighting_details 'calc w=1/[\s^2^(Fo^2^)+(0.0253P)^2^+1.2045P] where P=(Fo^2^+2Fc^2^)/3'
_refine_ls_weighting_scheme calc
_refine_ls_wR_factor_gt 0.0467
_refine_ls_wR_factor_ref 0.0472
_reflns_number_gt 4956
_reflns_number_total 5175
_reflns_threshold_expression >2sigma(I)
_cod_data_source_file c3dt33002h.txt
_cod_data_source_block er-zn
_cod_depositor_comments
;
The following automatic conversions were performed:

'_symmetry_cell_setting' value 'Triclinic' changed to 'triclinic'
according to /home/saulius/struct/CIF-dictionaries/cif_core.dic
dictionary named 'cif_core.dic' version 2.4.2 from 2011-04-26.

Automatic conversion script
Id: cif_fix_values 1891 2012-01-12 08:04:46Z andrius 
;
_cod_original_sg_symbol_H-M p-1
_cod_original_formula_sum 'C26 H16 Cl1 Er N O11 Zn'
_cod_database_code 7022777

loop_
_symmetry_equiv_pos_as_xyz
'x, y, z'
'-x, -y, -z'

loop_
_atom_site_label
_atom_site_type_symbol
_atom_site_fract_x
_atom_site_fract_y
_atom_site_fract_z
_atom_site_U_iso_or_equiv
_atom_site_adp_type
_atom_site_occupancy
_atom_site_symmetry_multiplicity
_atom_site_calc_flag
_atom_site_refinement_flags
Er1 Er 0.791422(11) 0.031071(9) 0.526316(9) 0.02110(5) Uani 1 1 d .
Zn1 Zn 0.66243(4) 0.30702(3) 0.34852(3) 0.03756(9) Uani 1 1 d .
O1 O 0.8095(3) 0.33253(18) 0.5020(2) 0.0493(6) Uani 1 1 d .
O2 O 0.7540(2) 0.21499(17) 0.5840(2) 0.0389(5) Uani 1 1 d .
O3 O 1.02298(19) 0.10558(14) 0.55672(16) 0.0271(4) Uani 1 1 d .
O4 O 1.2462(2) 0.15332(16) 0.58285(18) 0.0334(4) Uani 1 1 d .
O5 O 0.8134(2) 0.46435(18) 0.7713(2) 0.0447(5) Uani 1 1 d .
O6 O 0.6030(2) 0.15898(16) 0.25088(17) 0.0367(5) Uani 1 1 d .
O7 O 0.78524(18) 0.06947(15) 0.35119(15) 0.0268(4) Uani 1 1 d .
O8 O 0.54765(18) 0.03851(16) 0.41920(15) 0.0280(4) Uani 1 1 d .
C21 C 0.4528(3) -0.0210(2) 0.3378(2) 0.0254(5) Uani 1 1 d .
O10 O 0.7241(3) -0.02940(17) 0.0650(2) 0.0437(5) Uani 1 1 d .
O11 O 0.9472(2) -0.0309(2) 0.6773(2) 0.0570(7) Uani 1 1 d .
H1W H 0.9268 -0.0390 0.7336 0.085 Uiso 1 1 d R
H2W H 1.0505 -0.0313 0.6885 0.085 Uiso 1 1 d R
N1 N 0.5419(3) 0.6401(2) 0.6377(3) 0.0453(7) Uani 1 1 d .
N2 N 0.9251(3) -0.1111(2) -0.1468(2) 0.0451(7) Uani 1 1 d .
Cl1 Cl 0.73408(11) 0.39862(8) 0.24981(9) 0.0590(2) Uani 1 1 d .
C1 C 1.0723(4) 0.4590(3) 0.8675(3) 0.0443(8) Uani 1 1 d .
H1A H 1.0605 0.5187 0.9273 0.053 Uiso 1 1 calc R
C2 C 0.9647(3) 0.3257(2) 0.6854(2) 0.0280(6) Uani 1 1 d .
C3 C 1.1042(3) 0.2770(2) 0.6915(2) 0.0270(5) Uani 1 1 d .
C4 C 1.2255(3) 0.3217(2) 0.7837(3) 0.0348(6) Uani 1 1 d .
H4 H 1.3183 0.2912 0.7857 0.042 Uiso 1 1 calc R
C5 C 1.2087(4) 0.4110(3) 0.8720(3) 0.0438(7) Uani 1 1 d .
H5 H 1.2894 0.4389 0.9346 0.053 Uiso 1 1 calc R
C6 C 0.9526(3) 0.4176(2) 0.7730(3) 0.0344(6) Uani 1 1 d .
C7 C 0.8316(3) 0.2865(2) 0.5827(3) 0.0318(6) Uani 1 1 d .
C8 C 1.1253(3) 0.1739(2) 0.6046(2) 0.0253(5) Uani 1 1 d .
C9 C 0.6123(3) 0.5679(2) 0.6968(3) 0.0405(7) Uani 1 1 d .
H9 H 0.5625 0.5373 0.7333 0.049 Uiso 1 1 calc R
C10 C 0.7565(3) 0.5376(2) 0.7052(3) 0.0387(7) Uani 1 1 d .
C11 C 0.8319(4) 0.5816(3) 0.6501(4) 0.0529(9) Uani 1 1 d .
H11 H 0.9292 0.5623 0.6546 0.063 Uiso 1 1 calc R
C12 C 0.7581(4) 0.6546(4) 0.5890(4) 0.0674(12) Uani 1 1 d .
H12 H 0.8053 0.6851 0.5506 0.081 Uiso 1 1 calc R
C13 C 0.6138(5) 0.6832(3) 0.5840(4) 0.0612(10) Uani 1 1 d .
H13 H 0.5655 0.7333 0.5427 0.073 Uiso 1 1 calc R
C14 C 0.6248(3) -0.0828(2) 0.0908(2) 0.0308(6) Uani 1 1 d .
C15 C 0.5927(3) -0.0316(2) 0.1956(2) 0.0240(5) Uani 1 1 d .
C16 C 0.4884(3) -0.0768(2) 0.2249(2) 0.0265(5) Uani 1 1 d .
C17 C 0.4169(3) -0.1707(2) 0.1504(3) 0.0341(6) Uani 1 1 d .
H17 H 0.3476 -0.2008 0.1703 0.041 Uiso 1 1 calc R
C18 C 0.4497(3) -0.2194(3) 0.0460(3) 0.0391(7) Uani 1 1 d .
H18 H 0.4013 -0.2818 -0.0042 0.047 Uiso 1 1 calc R
C19 C 0.5538(3) -0.1757(3) 0.0158(2) 0.0370(7) Uani 1 1 d .
H19 H 0.5754 -0.2086 -0.0540 0.044 Uiso 1 1 calc R
C20 C 0.6659(3) 0.0733(2) 0.2724(2) 0.0235(5) Uani 1 1 d .
O9 O 0.32731(19) -0.03512(18) 0.34129(16) 0.0348(5) Uani 1 1 d .
C22 C 0.8294(3) -0.0632(3) -0.0894(3) 0.0360(7) Uani 1 1 d .
H22 H 0.7671 -0.0088 -0.1152 0.043 Uiso 1 1 calc R
C23 C 0.8193(3) -0.0916(2) 0.0070(2) 0.0316(6) Uani 1 1 d .
C24 C 0.9113(4) -0.1719(3) 0.0470(3) 0.0450(8) Uani 1 1 d .
H24 H 0.9064 -0.1924 0.1116 0.054 Uiso 1 1 calc R
C25 C 1.0107(4) -0.2206(3) -0.0125(3) 0.0510(9) Uani 1 1 d .
H25 H 1.0752 -0.2746 0.0120 0.061 Uiso 1 1 calc R
C26 C 1.0137(4) -0.1886(3) -0.1087(3) 0.0486(8) Uani 1 1 d .
H26 H 1.0806 -0.2226 -0.1485 0.058 Uiso 1 1 calc R

loop_
_atom_site_aniso_label
_atom_site_aniso_U_11
_atom_site_aniso_U_22
_atom_site_aniso_U_33
_atom_site_aniso_U_23
_atom_site_aniso_U_13
_atom_site_aniso_U_12
Er1 0.01407(7) 0.03219(8) 0.01979(7) 0.00814(5) 0.00792(5) 0.00023(4)
Zn1 0.03497(19) 0.03742(19) 0.03875(19) 0.01426(15) 0.00742(15) 0.00703(14)
O1 0.0530(14) 0.0405(12) 0.0420(13) 0.0151(10) -0.0086(11) -0.0040(10)
O2 0.0252(10) 0.0364(11) 0.0547(13) 0.0053(10) 0.0176(10) 0.0010(8)
O3 0.0202(9) 0.0302(10) 0.0315(10) 0.0070(8) 0.0094(8) -0.0001(7)
O4 0.0213(9) 0.0364(11) 0.0433(12) 0.0084(9) 0.0126(9) -0.0003(8)
O5 0.0447(13) 0.0401(12) 0.0565(14) 0.0172(11) 0.0264(11) 0.0157(10)
O6 0.0380(11) 0.0361(11) 0.0312(10) 0.0111(9) 0.0038(9) 0.0068(9)
O7 0.0176(9) 0.0420(11) 0.0252(9) 0.0140(8) 0.0084(7) 0.0016(7)
O8 0.0168(9) 0.0461(11) 0.0225(9) 0.0088(8) 0.0080(7) -0.0009(8)
C21 0.0158(12) 0.0418(15) 0.0231(13) 0.0152(11) 0.0078(10) 0.0045(10)
O10 0.0595(14) 0.0392(12) 0.0505(13) 0.0110(10) 0.0440(12) 0.0041(10)
O11 0.0229(11) 0.127(2) 0.0453(13) 0.0564(15) 0.0206(10) 0.0213(12)
N1 0.0401(15) 0.0413(15) 0.0577(17) 0.0170(13) 0.0191(13) 0.0109(12)
N2 0.0438(16) 0.0674(19) 0.0356(14) 0.0189(13) 0.0259(12) 0.0076(13)
Cl1 0.0652(6) 0.0608(6) 0.0626(6) 0.0275(5) 0.0251(5) -0.0011(4)
C1 0.057(2) 0.0336(16) 0.0365(17) -0.0008(13) 0.0152(15) -0.0008(14)
C2 0.0286(14) 0.0278(13) 0.0304(14) 0.0108(11) 0.0101(11) 0.0009(11)
C3 0.0252(13) 0.0283(13) 0.0300(14) 0.0126(11) 0.0075(11) 0.0007(10)
C4 0.0304(15) 0.0344(15) 0.0374(16) 0.0118(12) 0.0043(12) -0.0020(12)
C5 0.0440(18) 0.0392(17) 0.0385(17) 0.0051(13) 0.0008(14) -0.0071(14)
C6 0.0353(16) 0.0323(15) 0.0396(16) 0.0118(12) 0.0172(13) 0.0073(12)
C7 0.0241(14) 0.0307(14) 0.0378(16) 0.0065(12) 0.0100(12) 0.0079(11)
C8 0.0203(13) 0.0309(14) 0.0263(13) 0.0136(11) 0.0047(10) 0.0024(10)
C9 0.0381(17) 0.0349(16) 0.0500(19) 0.0104(14) 0.0184(15) 0.0068(13)
C10 0.0385(17) 0.0301(15) 0.0448(18) 0.0043(13) 0.0156(14) 0.0058(12)
C11 0.0404(19) 0.052(2) 0.076(3) 0.0243(19) 0.0267(18) 0.0067(15)
C12 0.052(2) 0.073(3) 0.102(3) 0.052(3) 0.037(2) 0.014(2)
C13 0.063(2) 0.056(2) 0.079(3) 0.038(2) 0.029(2) 0.0206(19)
C14 0.0315(15) 0.0414(16) 0.0266(14) 0.0135(12) 0.0173(12) 0.0077(12)
C15 0.0177(12) 0.0359(14) 0.0203(12) 0.0116(11) 0.0067(10) 0.0058(10)
C16 0.0162(12) 0.0403(15) 0.0241(13) 0.0106(11) 0.0072(10) 0.0042(10)
C17 0.0201(13) 0.0466(17) 0.0348(15) 0.0115(13) 0.0057(12) -0.0024(12)
C18 0.0303(15) 0.0450(17) 0.0320(16) 0.0031(13) 0.0013(12) -0.0016(13)
C19 0.0384(16) 0.0481(17) 0.0216(14) 0.0053(12) 0.0106(12) 0.0061(13)
C20 0.0203(12) 0.0341(14) 0.0208(12) 0.0100(10) 0.0118(10) 0.0036(10)
O9 0.0155(9) 0.0679(14) 0.0242(10) 0.0128(9) 0.0086(8) -0.0038(9)
C22 0.0323(15) 0.0528(18) 0.0318(15) 0.0202(13) 0.0171(13) 0.0087(13)
C23 0.0347(15) 0.0372(15) 0.0292(14) 0.0096(12) 0.0190(12) 0.0038(12)
C24 0.055(2) 0.0474(19) 0.0449(18) 0.0247(15) 0.0232(16) 0.0052(15)
C25 0.046(2) 0.0429(19) 0.069(2) 0.0220(17) 0.0219(18) 0.0123(15)
C26 0.0406(18) 0.053(2) 0.057(2) 0.0068(17) 0.0313(17) 0.0078(15)

loop_
_atom_type_symbol
_atom_type_description
_atom_type_scat_dispersion_real
_atom_type_scat_dispersion_imag
_atom_type_scat_source
C C 0.0033 0.0016 'International Tables Vol C Tables 4.2.6.8 and 6.1.1.4'
H H 0.0000 0.0000 'International Tables Vol C Tables 4.2.6.8 and 6.1.1.4'
N N 0.0061 0.0033 'International Tables Vol C Tables 4.2.6.8 and 6.1.1.4'
O O 0.0106 0.0060 'International Tables Vol C Tables 4.2.6.8 and 6.1.1.4'
Zn Zn 0.2839 1.4301 'International Tables Vol C Tables 4.2.6.8 and 6.1.1.4'
Er Er -0.2586 4.9576 'International Tables Vol C Tables 4.2.6.8 and 6.1.1.4'
Cl Cl 0.1484 0.1585 'International Tables Vol C Tables 4.2.6.8 and 6.1.1.4'

loop_
_geom_angle_atom_site_label_1
_geom_angle_atom_site_label_2
_geom_angle_atom_site_label_3
_geom_angle
_geom_angle_site_symmetry_1
_geom_angle_site_symmetry_3
O9 Er1 O2 81.55(8) 2_656 .
O9 Er1 O11 70.92(7) 2_656 .
O2 Er1 O11 110.82(9) . .
O9 Er1 O8 77.26(6) 2_656 .
O2 Er1 O8 81.82(7) . .
O11 Er1 O8 143.07(7) . .
O9 Er1 O7 147.76(6) 2_656 .
O2 Er1 O7 82.54(7) . .
O11 Er1 O7 141.24(6) . .
O8 Er1 O7 72.85(6) . .
O9 Er1 O4 99.05(7) 2_656 2_756
O2 Er1 O4 160.29(7) . 2_756
O11 Er1 O4 87.70(9) . 2_756
O8 Er1 O4 79.13(7) . 2_756
O7 Er1 O4 87.03(7) . 2_756
O9 Er1 O3 129.13(6) 2_656 .
O2 Er1 O3 75.75(6) . .
O11 Er1 O3 75.68(7) . .
O8 Er1 O3 140.85(6) . .
O7 Er1 O3 72.75(6) . .
O4 Er1 O3 116.95(6) 2_756 .
O9 Er1 O3 133.52(7) 2_656 2_756
O2 Er1 O3 138.64(6) . 2_756
O11 Er1 O3 72.23(7) . 2_756
O8 Er1 O3 121.55(6) . 2_756
O7 Er1 O3 74.35(6) . 2_756
O4 Er1 O3 52.12(6) 2_756 2_756
O3 Er1 O3 64.92(7) . 2_756
O9 Er1 C8 119.23(8) 2_656 2_756
O2 Er1 C8 159.06(8) . 2_756
O11 Er1 C8 80.79(9) . 2_756
O8 Er1 C8 99.42(7) . 2_756
O7 Er1 C8 77.95(7) . 2_756
O4 Er1 C8 25.82(7) 2_756 2_756
O3 Er1 C8 91.13(7) . 2_756
O3 Er1 C8 26.42(6) 2_756 2_756
O1 Zn1 O6 122.09(9) . .
O1 Zn1 N1 111.72(11) . 2_666
O6 Zn1 N1 95.68(10) . 2_666
O1 Zn1 Cl1 105.83(8) . .
O6 Zn1 Cl1 110.78(7) . .
N1 Zn1 Cl1 110.34(8) 2_666 .
C7 O1 Zn1 130.8(2) . .
C7 O2 Er1 126.34(17) . .
C8 O3 Er1 155.88(17) . .
C8 O3 Er1 87.88(15) . 2_756
Er1 O3 Er1 115.08(7) . 2_756
C8 O4 Er1 98.99(16) . 2_756
C10 O5 C6 119.1(2) . .
C20 O6 Zn1 124.45(18) . .
C20 O7 Er1 121.31(15) . .
C21 O8 Er1 139.84(17) . .
O9 C21 O8 124.8(2) . .
O9 C21 C16 116.7(2) . .
O8 C21 C16 118.4(2) . .
C23 O10 C14 118.4(2) . .
Er1 O11 H1W 126.1 . .
Er1 O11 H2W 118.8 . .
H1W O11 H2W 113.2 . .
C9 N1 C13 118.9(3) . .
C9 N1 Zn1 117.5(2) . 2_666
C13 N1 Zn1 123.2(2) . 2_666
C26 N2 C22 118.2(3) . .
C5 C1 C6 119.5(3) . .
C5 C1 H1A 120.3 . .
C6 C1 H1A 120.3 . .
C6 C2 C3 118.1(3) . .
C6 C2 C7 119.4(2) . .
C3 C2 C7 122.4(2) . .
C4 C3 C2 120.0(3) . .
C4 C3 C8 118.5(2) . .
C2 C3 C8 121.4(2) . .
C5 C4 C3 120.4(3) . .
C5 C4 H4 119.8 . .
C3 C4 H4 119.8 . .
C1 C5 C4 120.1(3) . .
C1 C5 H5 119.9 . .
C4 C5 H5 119.9 . .
C2 C6 C1 121.8(3) . .
C2 C6 O5 118.9(3) . .
C1 C6 O5 119.1(3) . .
O2 C7 O1 125.8(3) . .
O2 C7 C2 120.0(3) . .
O1 C7 C2 114.2(3) . .
O4 C8 O3 120.4(2) . .
O4 C8 C3 119.8(2) . .
O3 C8 C3 119.7(2) . .
O4 C8 Er1 55.19(14) . 2_756
O3 C8 Er1 65.70(14) . 2_756
C3 C8 Er1 169.37(17) . 2_756
N1 C9 C10 122.0(3) . .
N1 C9 H9 119.0 . .
C10 C9 H9 119.0 . .
C9 C10 O5 114.7(3) . .
C9 C10 C11 119.6(3) . .
O5 C10 C11 125.7(3) . .
C12 C11 C10 117.8(3) . .
C12 C11 H11 121.1 . .
C10 C11 H11 121.1 . .
C11 C12 C13 120.4(4) . .
C11 C12 H12 119.8 . .
C13 C12 H12 119.8 . .
N1 C13 C12 121.3(3) . .
N1 C13 H13 119.3 . .
C12 C13 H13 119.3 . .
C19 C14 O10 123.3(2) . .
C19 C14 C15 121.2(3) . .
O10 C14 C15 115.3(3) . .
C16 C15 C14 118.9(3) . .
C16 C15 C20 121.1(2) . .
C14 C15 C20 120.0(2) . .
C17 C16 C15 120.4(2) . .
C17 C16 C21 120.7(2) . .
C15 C16 C21 118.9(2) . .
C16 C17 C18 119.6(3) . .
C16 C17 H17 120.2 . .
C18 C17 H17 120.2 . .
C19 C18 C17 120.7(3) . .
C19 C18 H18 119.6 . .
C17 C18 H18 119.6 . .
C14 C19 C18 119.2(3) . .
C14 C19 H19 120.4 . .
C18 C19 H19 120.4 . .
O6 C20 O7 124.7(3) . .
O6 C20 C15 116.2(2) . .
O7 C20 C15 119.1(2) . .
C21 O9 Er1 139.83(17) . 2_656
N2 C22 C23 122.3(3) . .
N2 C22 H22 118.8 . .
C23 C22 H22 118.8 . .
C24 C23 C22 119.7(3) . .
C24 C23 O10 123.4(3) . .
C22 C23 O10 116.7(3) . .
C25 C24 C23 117.6(3) . .
C25 C24 H24 121.2 . .
C23 C24 H24 121.2 . .
C24 C25 C26 119.4(3) . .
C24 C25 H25 120.3 . .
C26 C25 H25 120.3 . .
N2 C26 C25 122.8(3) . .
N2 C26 H26 118.6 . .
C25 C26 H26 118.6 . .

loop_
_geom_bond_atom_site_label_1
_geom_bond_atom_site_label_2
_geom_bond_distance
_geom_bond_site_symmetry_2
Er1 O9 2.2650(18) 2_656
Er1 O2 2.285(2) .
Er1 O11 2.290(2) .
Er1 O8 2.3159(17) .
Er1 O7 2.3490(17) .
Er1 O4 2.372(2) 2_756
Er1 O3 2.3951(17) .
Er1 O3 2.6026(17) 2_756
Er1 C8 2.854(3) 2_756
Zn1 O1 1.957(2) .
Zn1 O6 1.976(2) .
Zn1 N1 2.050(3) 2_666
Zn1 Cl1 2.2073(10) .
O1 C7 1.256(4) .
O2 C7 1.248(4) .
O3 C8 1.271(3) .
O3 Er1 2.6026(17) 2_756
O4 C8 1.258(3) .
O4 Er1 2.372(2) 2_756
O5 C10 1.379(4) .
O5 C6 1.403(3) .
O6 C20 1.251(3) .
O7 C20 1.264(3) .
O8 C21 1.257(3) .
C21 O9 1.254(3) .
C21 C16 1.512(4) .
O10 C23 1.387(3) .
O10 C14 1.392(3) .
O11 H1W 0.8188 .
O11 H2W 0.9582 .
N1 C9 1.340(4) .
N1 C13 1.343(5) .
N1 Zn1 2.050(3) 2_666
N2 C26 1.330(4) .
N2 C22 1.332(4) .
C1 C5 1.379(5) .
C1 C6 1.389(5) .
C1 H1A 0.9300 .
C2 C6 1.384(4) .
C2 C3 1.406(4) .
C2 C7 1.511(4) .
C3 C4 1.396(4) .
C3 C8 1.493(4) .
C4 C5 1.381(4) .
C4 H4 0.9300 .
C5 H5 0.9300 .
C8 Er1 2.854(3) 2_756
C9 C10 1.378(4) .
C9 H9 0.9300 .
C10 C11 1.389(5) .
C11 C12 1.372(5) .
C11 H11 0.9300 .
C12 C13 1.383(5) .
C12 H12 0.9300 .
C13 H13 0.9300 .
C14 C19 1.381(4) .
C14 C15 1.397(4) .
C15 C16 1.394(4) .
C15 C20 1.509(4) .
C16 C17 1.390(4) .
C17 C18 1.392(4) .
C17 H17 0.9300 .
C18 C19 1.387(4) .
C18 H18 0.9300 .
C19 H19 0.9300 .
O9 Er1 2.2650(18) 2_656
C22 C23 1.382(4) .
C22 H22 0.9300 .
C23 C24 1.382(4) .
C24 C25 1.379(5) .
C24 H24 0.9300 .
C25 C26 1.380(5) .
C25 H25 0.9300 .
C26 H26 0.9300 .

loop_
_geom_hbond_atom_site_label_D
_geom_hbond_atom_site_label_H
_geom_hbond_atom_site_label_A
_geom_hbond_distance_DH
_geom_hbond_distance_HA
_geom_hbond_distance_DA
_geom_hbond_angle_DHA
_geom_hbond_site_symmetry_A
O11 H1W N2 0.82 1.97 2.739(3) 157.0 1_556
O11 H2W O7 0.96 1.78 2.680(3) 155.6 2_756

loop_
_geom_torsion_atom_site_label_1
_geom_torsion_atom_site_label_2
_geom_torsion_atom_site_label_3
_geom_torsion_atom_site_label_4
_geom_torsion
_geom_torsion_site_symmetry_1
_geom_torsion_site_symmetry_4
O6 Zn1 O1 C7 -39.9(3) . .
N1 Zn1 O1 C7 72.2(3) 2_666 .
Cl1 Zn1 O1 C7 -167.7(3) . .
O9 Er1 O2 C7 152.3(2) 2_656 .
O11 Er1 O2 C7 86.5(2) . .
O8 Er1 O2 C7 -129.4(2) . .
O7 Er1 O2 C7 -55.8(2) . .
O4 Er1 O2 C7 -114.4(3) 2_756 .
O3 Er1 O2 C7 18.2(2) . .
O3 Er1 O2 C7 0.1(3) 2_756 .
C8 Er1 O2 C7 -34.4(4) 2_756 .
O9 Er1 O3 C8 -34.2(4) 2_656 .
O2 Er1 O3 C8 32.1(4) . .
O11 Er1 O3 C8 -84.2(4) . .
O8 Er1 O3 C8 89.1(4) . .
O7 Er1 O3 C8 118.6(4) . .
O4 Er1 O3 C8 -164.0(4) 2_756 .
O3 Er1 O3 C8 -161.0(4) 2_756 .
C8 Er1 O3 C8 -164.4(4) 2_756 .
O9 Er1 O3 Er1 126.82(9) 2_656 2_756
O2 Er1 O3 Er1 -166.89(10) . 2_756
O11 Er1 O3 Er1 76.80(10) . 2_756
O8 Er1 O3 Er1 -109.88(10) . 2_756
O7 Er1 O3 Er1 -80.41(8) . 2_756
O4 Er1 O3 Er1 -3.05(10) 2_756 2_756
O3 Er1 O3 Er1 0.0 2_756 2_756
C8 Er1 O3 Er1 -3.40(8) 2_756 2_756
O1 Zn1 O6 C20 -9.2(3) . .
N1 Zn1 O6 C20 -129.3(2) 2_666 .
Cl1 Zn1 O6 C20 116.4(2) . .
O9 Er1 O7 C20 -26.1(3) 2_656 .
O2 Er1 O7 C20 -87.09(19) . .
O11 Er1 O7 C20 158.7(2) . .
O8 Er1 O7 C20 -3.39(19) . .
O4 Er1 O7 C20 76.15(19) 2_756 .
O3 Er1 O7 C20 -164.4(2) . .
O3 Er1 O7 C20 127.5(2) 2_756 .
C8 Er1 O7 C20 100.6(2) 2_756 .
O9 Er1 O8 C21 -109.1(3) 2_656 .
O2 Er1 O8 C21 167.7(3) . .
O11 Er1 O8 C21 -78.3(3) . .
O7 Er1 O8 C21 83.1(2) . .
O4 Er1 O8 C21 -7.2(2) 2_756 .
O3 Er1 O8 C21 112.5(3) . .
O3 Er1 O8 C21 24.5(3) 2_756 .
C8 Er1 O8 C21 8.9(3) 2_756 .
Er1 O8 C21 O9 129.6(2) . .
Er1 O8 C21 C16 -52.9(4) . .
C6 C2 C3 C4 -0.4(4) . .
C7 C2 C3 C4 174.9(3) . .
C6 C2 C3 C8 176.2(2) . .
C7 C2 C3 C8 -8.4(4) . .
C2 C3 C4 C5 2.8(4) . .
C8 C3 C4 C5 -173.9(3) . .
C6 C1 C5 C4 -0.7(5) . .
C3 C4 C5 C1 -2.3(5) . .
C3 C2 C6 C1 -2.6(4) . .
C7 C2 C6 C1 -178.0(3) . .
C3 C2 C6 O5 -177.1(2) . .
C7 C2 C6 O5 7.4(4) . .
C5 C1 C6 C2 3.1(5) . .
C5 C1 C6 O5 177.6(3) . .
C10 O5 C6 C2 -85.2(3) . .
C10 O5 C6 C1 100.1(3) . .
Er1 O2 C7 O1 94.8(3) . .
Er1 O2 C7 C2 -85.9(3) . .
Zn1 O1 C7 O2 -4.7(5) . .
Zn1 O1 C7 C2 175.9(2) . .
C6 C2 C7 O2 -94.5(3) . .
C3 C2 C7 O2 90.2(3) . .
C6 C2 C7 O1 84.9(3) . .
C3 C2 C7 O1 -90.4(3) . .
Er1 O4 C8 O3 -8.1(3) 2_756 .
Er1 O4 C8 C3 168.91(19) 2_756 .
Er1 O3 C8 O4 170.1(3) . .
Er1 O3 C8 O4 7.3(2) 2_756 .
Er1 O3 C8 C3 -6.9(5) . .
Er1 O3 C8 C3 -169.7(2) 2_756 .
Er1 O3 C8 Er1 162.8(4) . 2_756
C4 C3 C8 O4 -29.9(4) . .
C2 C3 C8 O4 153.4(2) . .
C4 C3 C8 O3 147.1(3) . .
C2 C3 C8 O3 -29.6(4) . .
C4 C3 C8 Er1 29.0(11) . 2_756
C2 C3 C8 Er1 -147.7(9) . 2_756
C13 N1 C9 C10 0.8(5) . .
Zn1 N1 C9 C10 -171.8(2) 2_666 .
N1 C9 C10 O5 178.6(3) . .
N1 C9 C10 C11 -0.7(5) . .
C6 O5 C10 C9 171.8(3) . .
C6 O5 C10 C11 -8.9(5) . .
C9 C10 C11 C12 0.0(6) . .
O5 C10 C11 C12 -179.2(4) . .
C10 C11 C12 C13 0.6(7) . .
C9 N1 C13 C12 -0.1(6) . .
Zn1 N1 C13 C12 172.0(3) 2_666 .
C11 C12 C13 N1 -0.5(7) . .
C23 O10 C14 C19 -38.6(4) . .
C23 O10 C14 C15 145.9(3) . .
C19 C14 C15 C16 1.0(4) . .
O10 C14 C15 C16 176.6(2) . .
C19 C14 C15 C20 -176.5(2) . .
O10 C14 C15 C20 -0.9(4) . .
C14 C15 C16 C17 -0.6(4) . .
C20 C15 C16 C17 176.9(2) . .
C14 C15 C16 C21 -179.6(2) . .
C20 C15 C16 C21 -2.1(4) . .
O9 C21 C16 C17 -25.8(4) . .
O8 C21 C16 C17 156.5(3) . .
O9 C21 C16 C15 153.1(2) . .
O8 C21 C16 C15 -24.6(4) . .
C15 C16 C17 C18 -0.2(4) . .
C21 C16 C17 C18 178.8(3) . .
C16 C17 C18 C19 0.5(4) . .
O10 C14 C19 C18 -175.9(3) . .
C15 C14 C19 C18 -0.7(4) . .
C17 C18 C19 C14 -0.1(5) . .
Zn1 O6 C20 O7 -8.6(4) . .
Zn1 O6 C20 C15 172.73(16) . .
Er1 O7 C20 O6 105.4(3) . .
Er1 O7 C20 C15 -75.9(2) . .
C16 C15 C20 O6 -89.2(3) . .
C14 C15 C20 O6 88.3(3) . .
C16 C15 C20 O7 92.0(3) . .
C14 C15 C20 O7 -90.5(3) . .
O8 C21 O9 Er1 -26.6(5) . 2_656
C16 C21 O9 Er1 155.8(2) . 2_656
C26 N2 C22 C23 -0.2(5) . .
N2 C22 C23 C24 0.3(5) . .
N2 C22 C23 O10 174.6(3) . .
C14 O10 C23 C24 -55.0(4) . .
C14 O10 C23 C22 131.0(3) . .
C22 C23 C24 C25 0.1(5) . .
O10 C23 C24 C25 -173.8(3) . .
C23 C24 C25 C26 -0.5(5) . .
C22 N2 C26 C25 -0.3(5) . .
C24 C25 C26 N2 0.7(6) . .
